data_7216774
loop_
_publ_author_name
'Singh, Namita'
'Anantharaman, Ganapathi'

_publ_section_title
;
 Structural diversity and luminescence properties of coordination polymers
 based on mixed ligands, 2,5-bis(imidazol-1-yl)thiophene (thim2) and
 aromatic multicarboxylates
;
_journal_issue 34
_journal_name_full CrystEngComm
_journal_page_first 7914
_journal_paper_doi 10.1039/C4CE00927D
_journal_volume 16
_journal_year 2014
_chemical_formula_moiety 'C24 H20 N4 O7 S Zn'
_chemical_formula_sum 'C24 H20 N4 O7 S Zn'
_chemical_formula_weight 573.87
_chemical_name_common 'Coordination polymer'
_chemical_name_systematic
;
 ?
;
_space_group_IT_number 15
_symmetry_cell_setting monoclinic
_symmetry_space_group_name_Hall '-C 2yc'
_symmetry_space_group_name_H-M 'C 1 2/c 1'
_atom_sites_solution_hydrogens geom
_atom_sites_solution_primary direct
_atom_sites_solution_secondary difmap
_audit_creation_method SHELXL-97
_cell_angle_alpha 90.00
_cell_angle_beta 107.51(3)
_cell_angle_gamma 90.00
_cell_formula_units_Z 8
_cell_length_a 28.266(6)
_cell_length_b 12.094(2)
_cell_length_c 15.364(3)
_cell_measurement_reflns_used 4369
_cell_measurement_temperature 100(2)
_cell_measurement_theta_max 27.45
_cell_measurement_theta_min 2.44
_cell_volume 5008.8(19)
_computing_cell_refinement 'Bruker SMART'
_computing_data_collection 'Bruker SMART'
_computing_data_reduction 'Bruker SAINT'
_computing_structure_refinement 'Bruker SHELXTL'
_computing_structure_solution 'Bruker SHELXTL'
_diffrn_ambient_temperature 100(2)
_diffrn_measured_fraction_theta_full 1.000
_diffrn_measured_fraction_theta_max 1.000
_diffrn_measurement_device_type 'CCD area detector'
_diffrn_measurement_method 'phi and omega scans'
_diffrn_radiation_monochromator graphite
_diffrn_radiation_source 'fine-focus sealed tube'
_diffrn_radiation_type MoK\a
_diffrn_radiation_wavelength 0.71073
_diffrn_reflns_av_R_equivalents 0.0869
_diffrn_reflns_av_sigmaI/netI 0.0883
_diffrn_reflns_limit_h_max 34
_diffrn_reflns_limit_h_min -25
_diffrn_reflns_limit_k_max 14
_diffrn_reflns_limit_k_min -14
_diffrn_reflns_limit_l_max 18
_diffrn_reflns_limit_l_min -18
_diffrn_reflns_number 17616
_diffrn_reflns_theta_full 25.99
_diffrn_reflns_theta_max 25.99
_diffrn_reflns_theta_min 2.17
_exptl_absorpt_coefficient_mu 1.116
_exptl_absorpt_correction_T_max 0.9567
_exptl_absorpt_correction_T_min 0.9062
_exptl_absorpt_correction_type empirical
_exptl_absorpt_process_details sadabs
_exptl_crystal_colour colourless
_exptl_crystal_density_diffrn 1.522
_exptl_crystal_density_method 'not measured'
_exptl_crystal_description block
_exptl_crystal_F_000 2352
_exptl_crystal_size_max 0.09
_exptl_crystal_size_mid 0.07
_exptl_crystal_size_min 0.04
_platon_squeeze_details
;
;
_refine_diff_density_max 0.565
_refine_diff_density_min -0.384
_refine_diff_density_rms 0.103
_refine_ls_extinction_method none
_refine_ls_goodness_of_fit_ref 0.980
_refine_ls_hydrogen_treatment constr
_refine_ls_matrix_type full
_refine_ls_number_parameters 316
_refine_ls_number_reflns 4911
_refine_ls_number_restraints 0
_refine_ls_restrained_S_all 0.980
_refine_ls_R_factor_all 0.0874
_refine_ls_R_factor_gt 0.0529
_refine_ls_shift/su_max 0.001
_refine_ls_shift/su_mean 0.000
_refine_ls_structure_factor_coef Fsqd
_refine_ls_weighting_details 'calc w=1/[\s^2^(Fo^2^)+(0.0626P)^2^+0.0000P] where P=(Fo^2^+2Fc^2^)/3'
_refine_ls_weighting_scheme calc
_refine_ls_wR_factor_gt 0.1108
_refine_ls_wR_factor_ref 0.1207
_reflns_number_gt 3386
_reflns_number_total 4911
_reflns_threshold_expression >2sigma(I)
_cod_data_source_file c4ce00927d2.cif
_cod_data_source_block 11auga
_cod_depositor_comments
;
The following automatic conversions were performed:

'_symmetry_cell_setting' value 'Monoclinic' changed to 'monoclinic'
according to
/usr/data/users/saulius/crontab/automatic-downloads/rss-feeds/RSC/lib/dictionaries/cif_core.dic
dictionary named 'cif_core.dic' version 2.4.2 from 2011-04-26.

Automatic conversion script
Id: cif_fix_values 2281 2013-09-26 08:29:07Z andrius 

 Adding full bibliography for 7216769--7216775.cif.
;
_cod_original_cell_volume 5009.0(17)
_cod_original_sg_symbol_H-M C2/c
_cod_database_code 7216774

loop_
_symmetry_equiv_pos_as_xyz
'x, y, z'
'-x, y, -z+1/2'
'x+1/2, y+1/2, z'
'-x+1/2, y+1/2, -z+1/2'
'-x, -y, -z'
'x, -y, z-1/2'
'-x+1/2, -y+1/2, -z'
'x+1/2, -y+1/2, z-1/2'

loop_
_atom_site_label
_atom_site_type_symbol
_atom_site_fract_x
_atom_site_fract_y
_atom_site_fract_z
_atom_site_U_iso_or_equiv
_atom_site_adp_type
_atom_site_occupancy
_atom_site_symmetry_multiplicity
_atom_site_calc_flag
_atom_site_refinement_flags
Zn1 Zn 0.358939(16) 0.75579(3) 0.02472(3) 0.01105(14) Uani 1 1 d .
S1 S 0.32560(4) 0.27668(7) 0.09838(6) 0.0162(2) Uani 1 1 d .
O1 O 0.41869(9) 0.7830(2) -0.01198(17) 0.0203(7) Uani 1 1 d .
O2 O 0.44108(10) 0.8294(2) 0.13378(17) 0.0203(6) Uani 1 1 d .
O3 O 0.64433(9) 0.9021(2) 0.04435(16) 0.0156(6) Uani 1 1 d .
O4 O 0.80486(9) 0.7572(2) 0.40981(16) 0.0164(6) Uani 1 1 d .
O5 O 0.83031(9) 0.9300(2) 0.40052(16) 0.0163(6) Uani 1 1 d .
N1 N 0.36221(11) 0.6328(2) 0.11439(19) 0.0113(7) Uani 1 1 d .
N2 N 0.36267(11) 0.4709(2) 0.17806(19) 0.0106(7) Uani 1 1 d .
N3 N 0.32470(12) 0.0556(2) 0.12438(19) 0.0117(7) Uani 1 1 d .
N4 N 0.32973(12) -0.1099(2) 0.07052(19) 0.0128(7) Uani 1 1 d .
C1 C 0.35867(14) 0.5257(3) 0.0996(2) 0.0141(9) Uani 1 1 d .
H1 H 0.3541 0.4923 0.0431 0.017 Uiso 1 1 calc R
C2 C 0.36879(15) 0.6468(3) 0.2061(3) 0.0177(9) Uani 1 1 d .
H2 H 0.3726 0.7147 0.2358 0.021 Uiso 1 1 calc R
C3 C 0.36894(14) 0.5482(3) 0.2467(2) 0.0144(9) Uani 1 1 d .
H3 H 0.3725 0.5349 0.3080 0.017 Uiso 1 1 calc R
C4 C 0.36024(14) 0.3545(3) 0.1890(2) 0.0127(8) Uani 1 1 d .
C5 C 0.38178(14) 0.2939(3) 0.2644(2) 0.0147(9) Uani 1 1 d .
H5 H 0.4020 0.3233 0.3189 0.018 Uiso 1 1 calc R
C6 C 0.36988(14) 0.1804(3) 0.2505(2) 0.0151(9) Uani 1 1 d .
H6 H 0.3812 0.1263 0.2949 0.018 Uiso 1 1 calc R
C7 C 0.34034(14) 0.1596(3) 0.1653(2) 0.0131(8) Uani 1 1 d .
C8 C 0.35482(14) -0.0294(3) 0.1215(2) 0.0116(8) Uani 1 1 d .
H8 H 0.3887 -0.0311 0.1515 0.014 Uiso 1 1 calc R
C9 C 0.27738(14) 0.0277(3) 0.0710(2) 0.0151(9) Uani 1 1 d .
H9 H 0.2488 0.0703 0.0600 0.018 Uiso 1 1 calc R
C10 C 0.28151(14) -0.0739(3) 0.0384(2) 0.0116(8) Uani 1 1 d .
H10 H 0.2555 -0.1139 -0.0002 0.014 Uiso 1 1 calc R
C11 C 0.45095(15) 0.8185(3) 0.0611(3) 0.0159(9) Uani 1 1 d .
C12 C 0.50176(14) 0.8436(3) 0.0556(2) 0.0146(9) Uani 1 1 d .
C13 C 0.51299(15) 0.8396(4) -0.0261(2) 0.0222(10) Uani 1 1 d .
H13 H 0.4881 0.8236 -0.0798 0.027 Uiso 1 1 calc R
C14 C 0.56051(15) 0.8590(4) -0.0289(3) 0.0236(10) Uani 1 1 d .
H14 H 0.5676 0.8564 -0.0841 0.028 Uiso 1 1 calc R
C15 C 0.59753(13) 0.8824(3) 0.0510(2) 0.0125(9) Uani 1 1 d .
C16 C 0.58674(14) 0.8888(3) 0.1329(2) 0.0112(8) Uani 1 1 d .
H16 H 0.6116 0.9064 0.1863 0.013 Uiso 1 1 calc R
C17 C 0.53907(14) 0.8689(3) 0.1355(2) 0.0150(9) Uani 1 1 d .
H17 H 0.5319 0.8724 0.1907 0.018 Uiso 1 1 calc R
C18 C 0.68374(14) 0.8871(3) 0.1234(2) 0.0126(8) Uani 1 1 d .
C19 C 0.71100(14) 0.9794(3) 0.1628(2) 0.0137(8) Uani 1 1 d .
H19 H 0.7029 1.0491 0.1371 0.016 Uiso 1 1 calc R
C20 C 0.75047(14) 0.9653(3) 0.2411(2) 0.0121(8) Uani 1 1 d .
H20 H 0.7695 1.0261 0.2675 0.015 Uiso 1 1 calc R
C21 C 0.76202(13) 0.8619(3) 0.2807(2) 0.0099(8) Uani 1 1 d .
C22 C 0.73404(14) 0.7717(3) 0.2397(3) 0.0158(9) Uani 1 1 d .
H22 H 0.7414 0.7022 0.2662 0.019 Uiso 1 1 calc R
C23 C 0.69554(14) 0.7832(3) 0.1604(2) 0.0162(9) Uani 1 1 d .
H23 H 0.6777 0.7216 0.1321 0.019 Uiso 1 1 calc R
C24 C 0.80245(13) 0.8510(3) 0.3697(2) 0.0118(8) Uani 1 1 d .

loop_
_atom_site_aniso_label
_atom_site_aniso_U_11
_atom_site_aniso_U_22
_atom_site_aniso_U_33
_atom_site_aniso_U_23
_atom_site_aniso_U_13
_atom_site_aniso_U_12
Zn1 0.0150(2) 0.0089(2) 0.0102(2) -0.00072(17) 0.00512(16) -0.00147(19)
S1 0.0298(6) 0.0080(5) 0.0102(5) 0.0001(4) 0.0047(4) -0.0003(4)
O1 0.0146(15) 0.0274(16) 0.0184(15) -0.0048(12) 0.0042(12) -0.0078(12)
O2 0.0168(15) 0.0314(17) 0.0154(15) 0.0057(13) 0.0090(12) 0.0016(13)
O3 0.0126(14) 0.0283(16) 0.0053(13) 0.0056(11) 0.0020(11) -0.0050(12)
O4 0.0188(14) 0.0177(15) 0.0122(13) 0.0030(11) 0.0040(11) 0.0011(12)
O5 0.0165(15) 0.0234(15) 0.0097(13) -0.0003(12) 0.0048(11) -0.0021(12)
N1 0.0184(18) 0.0078(16) 0.0102(16) -0.0002(12) 0.0082(13) 0.0004(13)
N2 0.0163(18) 0.0082(15) 0.0106(16) -0.0016(12) 0.0092(13) 0.0014(13)
N3 0.0201(18) 0.0094(16) 0.0093(16) 0.0004(12) 0.0101(14) 0.0001(13)
N4 0.0226(19) 0.0075(16) 0.0113(16) 0.0009(12) 0.0094(14) -0.0014(14)
C1 0.021(2) 0.013(2) 0.0088(18) -0.0014(15) 0.0054(16) 0.0014(17)
C2 0.029(2) 0.012(2) 0.016(2) -0.0042(16) 0.0120(18) -0.0056(17)
C3 0.020(2) 0.015(2) 0.0106(19) -0.0049(15) 0.0079(17) 0.0003(17)
C4 0.017(2) 0.0114(19) 0.013(2) -0.0043(15) 0.0097(16) -0.0037(16)
C5 0.021(2) 0.0149(19) 0.0095(19) 0.0017(16) 0.0066(16) 0.0022(17)
C6 0.020(2) 0.0129(19) 0.014(2) 0.0037(16) 0.0067(17) 0.0048(17)
C7 0.016(2) 0.0085(19) 0.018(2) 0.0001(16) 0.0092(17) 0.0004(16)
C8 0.019(2) 0.0114(19) 0.0060(18) 0.0053(14) 0.0061(16) 0.0011(16)
C9 0.017(2) 0.018(2) 0.014(2) 0.0011(16) 0.0109(17) 0.0032(17)
C10 0.013(2) 0.0140(19) 0.0094(18) 0.0020(15) 0.0068(15) 0.0009(16)
C11 0.020(2) 0.011(2) 0.016(2) 0.0030(16) 0.0040(18) 0.0023(17)
C12 0.014(2) 0.013(2) 0.017(2) 0.0017(16) 0.0058(16) -0.0009(17)
C13 0.019(2) 0.038(3) 0.008(2) 0.0015(18) 0.0016(17) -0.010(2)
C14 0.022(2) 0.043(3) 0.008(2) -0.0010(19) 0.0081(17) -0.010(2)
C15 0.008(2) 0.016(2) 0.012(2) 0.0065(16) 0.0026(16) -0.0042(16)
C16 0.017(2) 0.0111(19) 0.0063(18) 0.0004(14) 0.0048(15) -0.0014(16)
C17 0.021(2) 0.012(2) 0.014(2) 0.0007(16) 0.0087(17) -0.0014(17)
C18 0.013(2) 0.021(2) 0.0039(18) 0.0023(15) 0.0039(15) -0.0039(17)
C19 0.019(2) 0.0127(19) 0.0111(19) 0.0030(15) 0.0070(16) 0.0001(16)
C20 0.013(2) 0.0153(19) 0.0088(18) -0.0031(15) 0.0053(15) -0.0041(16)
C21 0.011(2) 0.0146(19) 0.0070(18) 0.0008(15) 0.0069(15) 0.0011(16)
C22 0.024(2) 0.010(2) 0.016(2) 0.0008(15) 0.0094(17) -0.0012(16)
C23 0.020(2) 0.016(2) 0.0127(19) -0.0033(16) 0.0061(17) -0.0065(17)
C24 0.012(2) 0.018(2) 0.0082(19) -0.0002(16) 0.0076(15) 0.0060(17)

loop_
_atom_type_symbol
_atom_type_description
_atom_type_scat_dispersion_real
_atom_type_scat_dispersion_imag
_atom_type_scat_source
C C 0.0033 0.0016 'International Tables Vol C Tables 4.2.6.8 and 6.1.1.4'
H H 0.0000 0.0000 'International Tables Vol C Tables 4.2.6.8 and 6.1.1.4'
N N 0.0061 0.0033 'International Tables Vol C Tables 4.2.6.8 and 6.1.1.4'
O O 0.0106 0.0060 'International Tables Vol C Tables 4.2.6.8 and 6.1.1.4'
S S 0.1246 0.1234 'International Tables Vol C Tables 4.2.6.8 and 6.1.1.4'
Zn Zn 0.2839 1.4301 'International Tables Vol C Tables 4.2.6.8 and 6.1.1.4'

loop_
_geom_angle_atom_site_label_1
_geom_angle_atom_site_label_2
_geom_angle_atom_site_label_3
_geom_angle
_geom_angle_site_symmetry_1
_geom_angle_site_symmetry_3
O1 Zn1 O4 105.04(11) . 8_465
O1 Zn1 N1 117.06(12) . .
O4 Zn1 N1 114.84(11) 8_465 .
O1 Zn1 N4 115.96(12) . 1_565
O4 Zn1 N4 95.01(11) 8_465 1_565
N1 Zn1 N4 107.01(12) . 1_565
C4 S1 C7 89.45(18) . .
C11 O1 Zn1 104.5(3) . .
C15 O3 C18 116.6(3) . .
C24 O4 Zn1 114.6(2) . 8_566
C1 N1 C2 106.1(3) . .
C1 N1 Zn1 128.7(2) . .
C2 N1 Zn1 125.2(2) . .
C1 N2 C3 107.9(3) . .
C1 N2 C4 126.6(3) . .
C3 N2 C4 125.4(3) . .
C8 N3 C9 107.7(3) . .
C8 N3 C7 125.3(3) . .
C9 N3 C7 126.6(3) . .
C8 N4 C10 106.2(3) . .
C8 N4 Zn1 126.4(3) . 1_545
C10 N4 Zn1 126.1(2) . 1_545
N1 C1 N2 110.4(3) . .
N1 C1 H1 124.8 . .
N2 C1 H1 124.8 . .
C3 C2 N1 110.3(3) . .
C3 C2 H2 124.8 . .
N1 C2 H2 124.8 . .
C2 C3 N2 105.3(3) . .
C2 C3 H3 127.4 . .
N2 C3 H3 127.4 . .
C5 C4 N2 127.8(3) . .
C5 C4 S1 113.4(3) . .
N2 C4 S1 118.8(3) . .
C4 C5 C6 111.8(3) . .
C4 C5 H5 124.1 . .
C6 C5 H5 124.1 . .
C7 C6 C5 112.2(3) . .
C7 C6 H6 123.9 . .
C5 C6 H6 123.9 . .
C6 C7 N3 128.0(3) . .
C6 C7 S1 113.2(3) . .
N3 C7 S1 118.5(3) . .
N4 C8 N3 110.6(3) . .
N4 C8 H8 124.7 . .
N3 C8 H8 124.7 . .
C10 C9 N3 105.4(3) . .
C10 C9 H9 127.3 . .
N3 C9 H9 127.3 . .
C9 C10 N4 110.1(3) . .
C9 C10 H10 125.0 . .
N4 C10 H10 125.0 . .
O2 C11 O1 122.0(4) . .
O2 C11 C12 120.7(3) . .
O1 C11 C12 117.3(4) . .
C13 C12 C17 119.2(4) . .
C13 C12 C11 122.0(3) . .
C17 C12 C11 118.7(4) . .
C14 C13 C12 120.9(3) . .
C14 C13 H13 119.5 . .
C12 C13 H13 119.5 . .
C13 C14 C15 119.5(4) . .
C13 C14 H14 120.2 . .
C15 C14 H14 120.2 . .
O3 C15 C14 117.2(3) . .
O3 C15 C16 122.5(3) . .
C14 C15 C16 120.3(4) . .
C17 C16 C15 120.0(3) . .
C17 C16 H16 120.0 . .
C15 C16 H16 120.0 . .
C16 C17 C12 120.0(4) . .
C16 C17 H17 120.0 . .
C12 C17 H17 120.0 . .
C23 C18 C19 121.3(3) . .
C23 C18 O3 120.6(3) . .
C19 C18 O3 118.0(3) . .
C20 C19 C18 118.5(3) . .
C20 C19 H19 120.8 . .
C18 C19 H19 120.8 . .
C19 C20 C21 121.0(3) . .
C19 C20 H20 119.5 . .
C21 C20 H20 119.5 . .
C22 C21 C20 119.0(3) . .
C22 C21 C24 121.3(3) . .
C20 C21 C24 119.6(3) . .
C23 C22 C21 121.1(3) . .
C23 C22 H22 119.5 . .
C21 C22 H22 119.5 . .
C22 C23 C18 119.1(3) . .
C22 C23 H23 120.5 . .
C18 C23 H23 120.5 . .
O5 C24 O4 124.2(3) . .
O5 C24 C21 120.2(3) . .
O4 C24 C21 115.5(3) . .

loop_
_geom_bond_atom_site_label_1
_geom_bond_atom_site_label_2
_geom_bond_distance
_geom_bond_site_symmetry_2
Zn1 O1 1.963(3) .
Zn1 O4 1.963(2) 8_465
Zn1 N1 2.010(3) .
Zn1 N4 2.041(3) 1_565
S1 C4 1.721(4) .
S1 C7 1.725(4) .
O1 C11 1.288(4) .
O2 C11 1.237(4) .
O3 C15 1.378(4) .
O3 C18 1.391(4) .
O4 C24 1.284(4) .
O4 Zn1 1.963(2) 8_566
O5 C24 1.238(4) .
N1 C1 1.315(4) .
N1 C2 1.375(5) .
N2 C1 1.350(5) .
N2 C3 1.380(4) .
N2 C4 1.422(4) .
N3 C8 1.344(5) .
N3 C9 1.384(5) .
N3 C7 1.417(4) .
N4 C8 1.315(4) .
N4 C10 1.373(5) .
N4 Zn1 2.041(3) 1_545
C1 H1 0.9300 .
C2 C3 1.345(5) .
C2 H2 0.9300 .
C3 H3 0.9300 .
C4 C5 1.352(5) .
C5 C6 1.415(5) .
C5 H5 0.9300 .
C6 C7 1.347(5) .
C6 H6 0.9300 .
C8 H8 0.9300 .
C9 C10 1.345(5) .
C9 H9 0.9300 .
C10 H10 0.9300 .
C11 C12 1.495(5) .
C12 C13 1.385(5) .
C12 C17 1.391(5) .
C13 C14 1.377(5) .
C13 H13 0.9300 .
C14 C15 1.381(5) .
C14 H14 0.9300 .
C15 C16 1.384(5) .
C16 C17 1.381(5) .
C16 H16 0.9300 .
C17 H17 0.9300 .
C18 C23 1.378(5) .
C18 C19 1.388(5) .
C19 C20 1.383(5) .
C19 H19 0.9300 .
C20 C21 1.386(5) .
C20 H20 0.9300 .
C21 C22 1.383(5) .
C21 C24 1.500(5) .
C22 C23 1.375(5) .
C22 H22 0.9300 .
C23 H23 0.9300 .

loop_
_geom_torsion_atom_site_label_1
_geom_torsion_atom_site_label_2
_geom_torsion_atom_site_label_3
_geom_torsion_atom_site_label_4
_geom_torsion
_geom_torsion_site_symmetry_1
O4 Zn1 O1 C11 164.4(2) 8_465
N1 Zn1 O1 C11 -66.8(3) .
N4 Zn1 O1 C11 61.1(3) 1_565
O1 Zn1 N1 C1 -78.2(3) .
O4 Zn1 N1 C1 45.6(4) 8_465
N4 Zn1 N1 C1 149.7(3) 1_565
O1 Zn1 N1 C2 101.8(3) .
O4 Zn1 N1 C2 -134.3(3) 8_465
N4 Zn1 N1 C2 -30.3(3) 1_565
C2 N1 C1 N2 0.1(4) .
Zn1 N1 C1 N2 -179.9(2) .
C3 N2 C1 N1 0.2(4) .
C4 N2 C1 N1 179.4(3) .
C1 N1 C2 C3 -0.4(5) .
Zn1 N1 C2 C3 179.6(3) .
N1 C2 C3 N2 0.5(4) .
C1 N2 C3 C2 -0.4(4) .
C4 N2 C3 C2 -179.6(3) .
C1 N2 C4 C5 152.3(4) .
C3 N2 C4 C5 -28.7(6) .
C1 N2 C4 S1 -28.8(5) .
C3 N2 C4 S1 150.3(3) .
C7 S1 C4 C5 0.6(3) .
C7 S1 C4 N2 -178.5(3) .
N2 C4 C5 C6 178.3(4) .
S1 C4 C5 C6 -0.7(4) .
C4 C5 C6 C7 0.5(5) .
C5 C6 C7 N3 173.7(4) .
C5 C6 C7 S1 -0.1(4) .
C8 N3 C7 C6 -52.1(6) .
C9 N3 C7 C6 136.6(4) .
C8 N3 C7 S1 121.5(3) .
C9 N3 C7 S1 -49.8(5) .
C4 S1 C7 C6 -0.3(3) .
C4 S1 C7 N3 -174.7(3) .
C10 N4 C8 N3 0.8(4) .
Zn1 N4 C8 N3 168.0(2) 1_545
C9 N3 C8 N4 -0.5(4) .
C7 N3 C8 N4 -173.2(3) .
C8 N3 C9 C10 0.0(4) .
C7 N3 C9 C10 172.6(3) .
N3 C9 C10 N4 0.5(4) .
C8 N4 C10 C9 -0.8(4) .
Zn1 N4 C10 C9 -168.1(3) 1_545
Zn1 O1 C11 O2 -0.3(4) .
Zn1 O1 C11 C12 178.1(3) .
O2 C11 C12 C13 -175.4(4) .
O1 C11 C12 C13 6.1(6) .
O2 C11 C12 C17 6.3(5) .
O1 C11 C12 C17 -172.2(3) .
C17 C12 C13 C14 0.8(6) .
C11 C12 C13 C14 -177.5(4) .
C12 C13 C14 C15 0.2(6) .
C18 O3 C15 C14 -158.1(3) .
C18 O3 C15 C16 23.9(5) .
C13 C14 C15 O3 -179.5(4) .
C13 C14 C15 C16 -1.4(6) .
O3 C15 C16 C17 179.6(3) .
C14 C15 C16 C17 1.6(5) .
C15 C16 C17 C12 -0.7(5) .
C13 C12 C17 C16 -0.5(6) .
C11 C12 C17 C16 177.8(3) .
C15 O3 C18 C23 67.3(5) .
C15 O3 C18 C19 -113.5(4) .
C23 C18 C19 C20 -0.4(6) .
O3 C18 C19 C20 -179.6(3) .
C18 C19 C20 C21 -1.4(6) .
C19 C20 C21 C22 1.4(6) .
C19 C20 C21 C24 -175.1(4) .
C20 C21 C22 C23 0.6(6) .
C24 C21 C22 C23 177.0(4) .
C21 C22 C23 C18 -2.4(6) .
C19 C18 C23 C22 2.3(6) .
O3 C18 C23 C22 -178.5(3) .
Zn1 O4 C24 O5 -2.4(5) 8_566
Zn1 O4 C24 C21 178.8(2) 8_566
C22 C21 C24 O5 172.7(4) .
C20 C21 C24 O5 -11.0(5) .
C22 C21 C24 O4 -8.5(5) .
C20 C21 C24 O4 167.9(3) .

loop_
_platon_squeeze_void_nr
_platon_squeeze_void_average_x
_platon_squeeze_void_average_y
_platon_squeeze_void_average_z
_platon_squeeze_void_volume
_platon_squeeze_void_count_electrons
_platon_squeeze_void_content
1 0.000 0.000 -0.009 464 92 ' '
2 0.500 0.500 0.265 464 92 ' ''two water molecules / formula unit'
